data_2235440
loop_
_publ_author_name
'Shen, Fei'
'Guo, Song'
'Luan, Yuan-yuan'
'Wang, Kai'
'Hu, Yong-hong'

_publ_section_title
;
 1-{(<i>Z</i>)-1-[3-(4-Bromophenoxy)propoxy]-1-(2,4-difluorophenyl)prop-1-en-2-yl}-1<i>H</i>-1,2,4-triazol-4-ium
 nitrate
;
_journal_coeditor_code HB6699
_journal_issue 7
_journal_name_full 'Acta Crystallographica Section E'
_journal_page_first o2010
_journal_paper_doi 10.1107/S1600536812024154
_journal_volume 68
_journal_year 2012
_chemical_formula_iupac 'C20 H19 Br F2 N3 O2 +, N O3 -'
_chemical_formula_moiety 'C20 H19 Br F2 N3 O2 +, N O3 -'
_chemical_formula_sum 'C20 H19 Br F2 N4 O5'
_chemical_formula_weight 513.30
_chemical_name_systematic
;
1-{(<i>Z</i>)-1-[3-(4-Bromophenoxy)propoxy]-1-(2,4-difluorophenyl)prop-1-en-
2-yl}-1<i>H</i>-1,2,4-triazol-4-ium nitrate
;
_space_group_IT_number 2
_symmetry_cell_setting triclinic
_symmetry_space_group_name_Hall '-P 1'
_symmetry_space_group_name_H-M 'P -1'
_atom_sites_solution_hydrogens geom
_atom_sites_solution_primary direct
_atom_sites_solution_secondary difmap
_audit_creation_method SHELXL-97
_cell_angle_alpha 91.10(3)
_cell_angle_beta 95.80(3)
_cell_angle_gamma 102.30(3)
_cell_formula_units_Z 2
_cell_length_a 8.3030(17)
_cell_length_b 8.4260(17)
_cell_length_c 16.170(3)
_cell_measurement_reflns_used 25
_cell_measurement_temperature 293(2)
_cell_measurement_theta_max 13
_cell_measurement_theta_min 9
_cell_volume 1098.7(4)
_computing_cell_refinement 'CAD-4 EXPRESS (Enraf--Nonius, 1994)'
_computing_data_collection 'CAD-4 EXPRESS (Enraf--Nonius, 1994)'
_computing_data_reduction 'XCAD4 (Harms & Wocadlo, 1995)'
_computing_molecular_graphics 'SHELXTL (Sheldrick, 2008)'
_computing_publication_material 'PLATON (Spek, 2009)'
_computing_structure_refinement 'SHELXL97 (Sheldrick, 2008)'
_computing_structure_solution 'SHELXS97 (Sheldrick, 2008)'
_diffrn_ambient_temperature 293(2)
_diffrn_measured_fraction_theta_full 1.000
_diffrn_measured_fraction_theta_max 1.000
_diffrn_measurement_device_type 'Enraf--Nonius CAD-4'
_diffrn_measurement_method \w/2\q
_diffrn_radiation_monochromator graphite
_diffrn_radiation_source 'fine-focus sealed tube'
_diffrn_radiation_type MoK\a
_diffrn_radiation_wavelength 0.71073
_diffrn_reflns_av_R_equivalents 0.0318
_diffrn_reflns_av_sigmaI/netI 0.0657
_diffrn_reflns_limit_h_max 10
_diffrn_reflns_limit_h_min 0
_diffrn_reflns_limit_k_max 9
_diffrn_reflns_limit_k_min -10
_diffrn_reflns_limit_l_max 19
_diffrn_reflns_limit_l_min -19
_diffrn_reflns_number 4329
_diffrn_reflns_theta_full 25.37
_diffrn_reflns_theta_max 25.37
_diffrn_reflns_theta_min 1.27
_diffrn_standards_decay_% 1
_diffrn_standards_interval_count 200
_diffrn_standards_interval_time 2
_diffrn_standards_number 3
_exptl_absorpt_coefficient_mu 1.927
_exptl_absorpt_correction_T_max 0.8306
_exptl_absorpt_correction_T_min 0.6992
_exptl_absorpt_correction_type psi-scan
_exptl_absorpt_process_details '(North <i>et al.</i>, 1968)'
_exptl_crystal_colour colorless
_exptl_crystal_density_diffrn 1.552
_exptl_crystal_density_method 'not measured'
_exptl_crystal_description plate
_exptl_crystal_F_000 520
_exptl_crystal_size_max 0.20
_exptl_crystal_size_mid 0.10
_exptl_crystal_size_min 0.10
_refine_diff_density_max 0.492
_refine_diff_density_min -0.474
_refine_ls_extinction_method none
_refine_ls_goodness_of_fit_ref 1.007
_refine_ls_hydrogen_treatment constr
_refine_ls_matrix_type full
_refine_ls_number_parameters 289
_refine_ls_number_reflns 4029
_refine_ls_number_restraints 1
_refine_ls_restrained_S_all 1.153
_refine_ls_R_factor_all 0.1230
_refine_ls_R_factor_gt 0.0632
_refine_ls_shift/su_max 0.001
_refine_ls_shift/su_mean 0.000
_refine_ls_structure_factor_coef Fsqd
_refine_ls_weighting_details 'calc w=1/[\s^2^(Fo^2^)+(0.0750P)^2^] where P=(Fo^2^+2Fc^2^)/3'
_refine_ls_weighting_scheme calc
_refine_ls_wR_factor_gt 0.1295
_refine_ls_wR_factor_ref 0.1515
_reflns_number_gt 2250
_reflns_number_total 4029
_reflns_threshold_expression I>2\s(I)
_cod_data_source_file hb6699.cif
_cod_data_source_block I
_cod_database_code 2235440
_cod_database_fobs_code 2235440

loop_
_symmetry_equiv_pos_as_xyz
'x, y, z'
'-x, -y, -z'

loop_
_atom_site_type_symbol
_atom_site_label
_atom_site_fract_x
_atom_site_fract_y
_atom_site_fract_z
_atom_site_U_iso_or_equiv
_atom_site_adp_type
_atom_site_calc_flag
_atom_site_refinement_flags
_atom_site_occupancy
_atom_site_symmetry_multiplicity
Br Br 0.98343(10) 0.93868(9) 0.81164(4) 0.0842(3) Uani d . 1 1
O O1 0.5622(4) 0.7633(4) 0.2460(2) 0.0504(9) Uani d . 1 1
N N1 0.6426(5) 0.4746(5) 0.2587(2) 0.0415(10) Uani d . 1 1
F F1 -0.0592(5) 0.7759(6) -0.0124(3) 0.1075(14) Uani d . 1 1
C C1 0.1701(7) 0.5970(7) 0.1459(3) 0.0567(15) Uani d . 1 1
H H1A 0.1495 0.5219 0.1871 0.068 Uiso calc R 1 1
O O2 0.7624(4) 1.0648(4) 0.4584(2) 0.0546(10) Uani d . 1 1
F F2 0.5119(5) 0.8501(5) 0.0607(2) 0.0953(13) Uani d . 1 1
N N2 0.7812(5) 0.4226(5) 0.2392(3) 0.0516(11) Uani d . 1 1
C C2 0.0372(7) 0.6312(8) 0.0959(4) 0.0686(17) Uani d . 1 1
H H2B -0.0714 0.5805 0.1027 0.082 Uiso calc R 1 1
N N3 0.7821(5) 0.4579(5) 0.3707(3) 0.0445(10) Uani d . 1 1
H H3A 0.8152 0.4614 0.4230 0.053 Uiso calc RD 1 1
C C3 0.0711(8) 0.7408(8) 0.0371(4) 0.0676(17) Uani d . 1 1
C C4 0.2289(8) 0.8143(8) 0.0214(4) 0.0734(18) Uani d . 1 1
H H4A 0.2481 0.8853 -0.0216 0.088 Uiso calc R 1 1
C C5 0.3555(7) 0.7772(7) 0.0724(3) 0.0605(15) Uani d . 1 1
C C6 0.3333(6) 0.6713(6) 0.1366(3) 0.0456(12) Uani d . 1 1
C C7 0.4737(6) 0.6405(6) 0.1930(3) 0.0425(12) Uani d . 1 1
C C8 0.5168(6) 0.4976(6) 0.1943(3) 0.0449(12) Uani d . 1 1
C C9 0.8628(7) 0.4159(6) 0.3118(4) 0.0504(14) Uani d . 1 1
H H9A 0.9642 0.3854 0.3204 0.060 Uiso calc R 1 1
C C10 0.6445(6) 0.4938(6) 0.3394(3) 0.0402(12) Uani d . 1 1
H H10A 0.5645 0.5261 0.3681 0.048 Uiso calc R 1 1
C C11 0.4530(8) 0.3536(7) 0.1346(4) 0.0704(18) Uani d . 1 1
H H11A 0.3712 0.3784 0.0935 0.106 Uiso calc R 1 1
H H11B 0.4040 0.2615 0.1645 0.106 Uiso calc R 1 1
H H11C 0.5432 0.3289 0.1077 0.106 Uiso calc R 1 1
C C12 0.4855(7) 0.8956(6) 0.2671(3) 0.0530(14) Uani d . 1 1
H H12A 0.3866 0.8547 0.2941 0.064 Uiso calc R 1 1
H H12B 0.4542 0.9490 0.2172 0.064 Uiso calc R 1 1
C C13 0.6100(7) 1.0130(6) 0.3248(3) 0.0530(14) Uani d . 1 1
H H13A 0.5696 1.1117 0.3321 0.064 Uiso calc R 1 1
H H13B 0.7131 1.0415 0.2997 0.064 Uiso calc R 1 1
C C14 0.6429(7) 0.9442(6) 0.4086(3) 0.0528(14) Uani d . 1 1
H H14A 0.5411 0.9168 0.4348 0.063 Uiso calc R 1 1
H H14B 0.6851 0.8463 0.4023 0.063 Uiso calc R 1 1
C C15 0.8075(6) 1.0270(6) 0.5371(3) 0.0446(12) Uani d . 1 1
C C16 0.9266(7) 1.1447(6) 0.5838(4) 0.0536(14) Uani d . 1 1
H H16A 0.9712 1.2414 0.5598 0.064 Uiso calc R 1 1
C C17 0.9793(7) 1.1207(7) 0.6646(4) 0.0565(15) Uani d . 1 1
H H17A 1.0592 1.2002 0.6952 0.068 Uiso calc R 1 1
C C18 0.9121(7) 0.9758(7) 0.7007(3) 0.0545(14) Uani d . 1 1
C C19 0.7945(7) 0.8595(7) 0.6547(4) 0.0562(15) Uani d . 1 1
H H19A 0.7494 0.7628 0.6786 0.067 Uiso calc R 1 1
C C20 0.7436(7) 0.8845(6) 0.5745(4) 0.0568(15) Uani d . 1 1
H H20A 0.6643 0.8041 0.5441 0.068 Uiso calc R 1 1
O O4 0.8591(4) 0.5077(4) 0.5425(2) 0.0537(9) Uani d D 1 1
N N4 0.7288(6) 0.4501(5) 0.5751(3) 0.0502(11) Uani d . 1 1
O O3 0.7345(5) 0.4623(5) 0.6516(3) 0.0658(11) Uani d . 1 1
O O5 0.6014(5) 0.3882(5) 0.5316(3) 0.0775(13) Uani d . 1 1

loop_
_atom_site_aniso_label
_atom_site_aniso_U_11
_atom_site_aniso_U_22
_atom_site_aniso_U_33
_atom_site_aniso_U_12
_atom_site_aniso_U_13
_atom_site_aniso_U_23
Br 0.0977(6) 0.0922(6) 0.0618(4) 0.0230(4) -0.0016(4) 0.0056(4)
O1 0.048(2) 0.042(2) 0.061(2) 0.0136(17) -0.0076(18) -0.0066(17)
N1 0.039(2) 0.039(2) 0.048(3) 0.0110(19) 0.005(2) -0.0007(19)
F1 0.083(3) 0.147(4) 0.093(3) 0.038(3) -0.022(2) 0.035(3)
C1 0.055(4) 0.059(4) 0.051(3) 0.004(3) -0.001(3) 0.010(3)
O2 0.057(2) 0.034(2) 0.065(2) 0.0005(17) -0.0107(19) -0.0009(18)
F2 0.066(2) 0.120(3) 0.091(3) -0.004(2) 0.007(2) 0.046(2)
N2 0.045(3) 0.059(3) 0.054(3) 0.017(2) 0.010(2) -0.003(2)
C2 0.046(4) 0.089(5) 0.065(4) 0.012(3) -0.013(3) 0.003(4)
N3 0.036(2) 0.041(2) 0.054(3) 0.006(2) -0.003(2) 0.004(2)
C3 0.065(4) 0.091(5) 0.049(3) 0.032(4) -0.016(3) 0.010(3)
C4 0.077(5) 0.080(5) 0.061(4) 0.014(4) -0.004(4) 0.024(3)
C5 0.055(4) 0.070(4) 0.050(3) 0.002(3) -0.002(3) 0.014(3)
C6 0.046(3) 0.048(3) 0.040(3) 0.008(3) -0.003(2) -0.003(2)
C7 0.041(3) 0.046(3) 0.038(3) 0.007(3) -0.002(2) 0.002(2)
C8 0.042(3) 0.045(3) 0.045(3) 0.008(2) -0.003(2) -0.003(2)
C9 0.038(3) 0.052(3) 0.066(4) 0.018(3) 0.013(3) -0.003(3)
C10 0.031(3) 0.040(3) 0.051(3) 0.010(2) 0.009(2) 0.003(2)
C11 0.070(4) 0.062(4) 0.075(4) 0.016(3) -0.009(3) -0.020(3)
C12 0.051(3) 0.044(3) 0.063(3) 0.015(3) -0.009(3) 0.002(3)
C13 0.058(4) 0.032(3) 0.065(4) 0.006(3) -0.005(3) -0.004(3)
C14 0.047(3) 0.036(3) 0.070(4) 0.001(3) 0.002(3) -0.005(3)
C15 0.043(3) 0.029(3) 0.062(3) 0.010(2) 0.004(3) -0.005(2)
C16 0.050(3) 0.033(3) 0.074(4) 0.006(3) 0.000(3) 0.002(3)
C17 0.051(3) 0.050(4) 0.067(4) 0.014(3) -0.006(3) -0.004(3)
C18 0.051(3) 0.057(4) 0.058(3) 0.019(3) 0.006(3) -0.005(3)
C19 0.063(4) 0.044(3) 0.061(4) 0.009(3) 0.011(3) 0.003(3)
C20 0.054(4) 0.034(3) 0.077(4) 0.000(3) 0.002(3) -0.007(3)
O4 0.035(2) 0.057(2) 0.067(2) 0.0034(17) 0.0080(18) 0.0052(19)
N4 0.042(3) 0.038(3) 0.074(3) 0.012(2) 0.012(3) 0.007(2)
O3 0.074(3) 0.071(3) 0.056(3) 0.016(2) 0.020(2) 0.011(2)
O5 0.038(2) 0.091(3) 0.091(3) -0.010(2) 0.003(2) 0.000(3)

loop_
_atom_type_symbol
_atom_type_description
_atom_type_scat_dispersion_real
_atom_type_scat_dispersion_imag
_atom_type_scat_source
C C 0.0033 0.0016 'International Tables Vol C Tables 4.2.6.8 and 6.1.1.4'
H H 0.0000 0.0000 'International Tables Vol C Tables 4.2.6.8 and 6.1.1.4'
N N 0.0061 0.0033 'International Tables Vol C Tables 4.2.6.8 and 6.1.1.4'
O O 0.0106 0.0060 'International Tables Vol C Tables 4.2.6.8 and 6.1.1.4'
F F 0.0171 0.0103 'International Tables Vol C Tables 4.2.6.8 and 6.1.1.4'
Br Br -0.2901 2.4595 'International Tables Vol C Tables 4.2.6.8 and 6.1.1.4'

loop_
_geom_angle_atom_site_label_1
_geom_angle_atom_site_label_2
_geom_angle_atom_site_label_3
_geom_angle
C7 O1 C12 118.7(4)
C10 N1 N2 110.9(4)
C10 N1 C8 128.3(4)
N2 N1 C8 120.8(4)
C2 C1 C6 122.1(5)
C2 C1 H1A 119.0
C6 C1 H1A 119.0
C15 O2 C14 117.2(4)
C9 N2 N1 103.0(4)
C3 C2 C1 117.5(6)
C3 C2 H2B 121.3
C1 C2 H2B 121.3
C10 N3 C9 110.5(4)
C10 N3 H3A 124.8
C9 N3 H3A 124.8
C2 C3 F1 118.0(6)
C2 C3 C4 124.0(6)
F1 C3 C4 118.0(6)
C5 C4 C3 116.3(6)
C5 C4 H4A 121.9
C3 C4 H4A 121.9
F2 C5 C4 118.2(5)
F2 C5 C6 117.8(5)
C4 C5 C6 124.0(6)
C5 C6 C1 116.0(5)
C5 C6 C7 122.3(5)
C1 C6 C7 121.7(5)
C8 C7 O1 118.6(4)
C8 C7 C6 122.5(5)
O1 C7 C6 118.8(4)
C7 C8 N1 117.9(4)
C7 C8 C11 127.8(5)
N1 C8 C11 114.4(4)
N3 C9 N2 110.4(5)
N3 C9 H9A 124.8
N2 C9 H9A 124.8
N3 C10 N1 105.2(4)
N3 C10 H10A 127.4
N1 C10 H10A 127.4
C8 C11 H11A 109.5
C8 C11 H11B 109.5
H11A C11 H11B 109.5
C8 C11 H11C 109.5
H11A C11 H11C 109.5
H11B C11 H11C 109.5
O1 C12 C13 107.4(4)
O1 C12 H12A 110.2
C13 C12 H12A 110.2
O1 C12 H12B 110.2
C13 C12 H12B 110.2
H12A C12 H12B 108.5
C12 C13 C14 112.4(4)
C12 C13 H13A 109.1
C14 C13 H13A 109.1
C12 C13 H13B 109.1
C14 C13 H13B 109.1
H13A C13 H13B 107.9
O2 C14 C13 107.9(4)
O2 C14 H14A 110.1
C13 C14 H14A 110.1
O2 C14 H14B 110.1
C13 C14 H14B 110.1
H14A C14 H14B 108.4
O2 C15 C20 125.7(5)
O2 C15 C16 116.1(5)
C20 C15 C16 118.1(5)
C17 C16 C15 121.1(5)
C17 C16 H16A 119.4
C15 C16 H16A 119.4
C16 C17 C18 119.4(5)
C16 C17 H17A 120.3
C18 C17 H17A 120.3
C19 C18 C17 119.6(5)
C19 C18 Br 120.1(4)
C17 C18 Br 120.3(4)
C20 C19 C18 120.5(5)
C20 C19 H19A 119.7
C18 C19 H19A 119.7
C19 C20 C15 121.3(5)
C19 C20 H20A 119.4
C15 C20 H20A 119.4
O5 N4 O3 121.9(5)
O5 N4 O4 120.4(5)
O3 N4 O4 117.7(5)

loop_
_geom_bond_atom_site_label_1
_geom_bond_atom_site_label_2
_geom_bond_distance
Br C18 1.884(6)
O1 C7 1.364(6)
O1 C12 1.448(6)
N1 C10 1.309(6)
N1 N2 1.379(5)
N1 C8 1.445(6)
F1 C3 1.368(6)
C1 C2 1.386(7)
C1 C6 1.392(7)
C1 H1A 0.9300
O2 C15 1.352(6)
O2 C14 1.430(6)
F2 C5 1.347(6)
N2 C9 1.304(6)
C2 C3 1.346(8)
C2 H2B 0.9300
N3 C10 1.300(6)
N3 C9 1.303(6)
N3 H3A 0.8600
C3 C4 1.375(8)
C4 C5 1.363(8)
C4 H4A 0.9300
C5 C6 1.382(7)
C6 C7 1.476(7)
C7 C8 1.327(7)
C8 C11 1.504(7)
C9 H9A 0.9300
C10 H10A 0.9300
C11 H11A 0.9600
C11 H11B 0.9600
C11 H11C 0.9600
C12 C13 1.500(7)
C12 H12A 0.9700
C12 H12B 0.9700
C13 C14 1.507(7)
C13 H13A 0.9700
C13 H13B 0.9700
C14 H14A 0.9700
C14 H14B 0.9700
C15 C20 1.383(7)
C15 C16 1.391(7)
C16 C17 1.368(7)
C16 H16A 0.9300
C17 C18 1.395(8)
C17 H17A 0.9300
C18 C19 1.374(7)
C19 C20 1.356(7)
C19 H19A 0.9300
C20 H20A 0.9300
O4 N4 1.259(5)
N4 O5 1.219(5)
N4 O3 1.235(5)

loop_
_geom_hbond_atom_site_label_D
_geom_hbond_atom_site_label_H
_geom_hbond_atom_site_label_A
_geom_hbond_site_symmetry_A
_geom_hbond_distance_DH
_geom_hbond_distance_HA
_geom_hbond_distance_DA
_geom_hbond_angle_DHA
_geom_hbond_publ_flag
N3 H3A O4 . 0.86 1.95 2.790(6) 167 yes
C9 H9A O3 2_766 0.93 2.55 3.271(7) 135 yes
C10 H10A O3 2_666 0.93 2.49 3.263(7) 140 yes
C10 H10A O5 2_666 0.93 2.42 3.340(7) 168 yes
C19 H19A O3 . 0.93 2.54 3.276(7) 137 yes

loop_
_geom_torsion_atom_site_label_1
_geom_torsion_atom_site_label_2
_geom_torsion_atom_site_label_3
_geom_torsion_atom_site_label_4
_geom_torsion
C10 N1 N2 C9 -1.1(5)
C8 N1 N2 C9 -179.7(4)
C6 C1 C2 C3 -0.2(9)
C1 C2 C3 F1 -179.8(5)
C1 C2 C3 C4 3.1(10)
C2 C3 C4 C5 -3.4(10)
F1 C3 C4 C5 179.6(6)
C3 C4 C5 F2 -178.2(6)
C3 C4 C5 C6 0.6(10)
F2 C5 C6 C1 -179.2(5)
C4 C5 C6 C1 2.0(9)
F2 C5 C6 C7 1.8(8)
C4 C5 C6 C7 -177.0(6)
C2 C1 C6 C5 -2.2(8)
C2 C1 C6 C7 176.7(5)
C12 O1 C7 C8 -158.1(5)
C12 O1 C7 C6 21.7(6)
C5 C6 C7 C8 -113.0(6)
C1 C6 C7 C8 68.1(7)
C5 C6 C7 O1 67.2(7)
C1 C6 C7 O1 -111.7(6)
O1 C7 C8 N1 7.3(7)
C6 C7 C8 N1 -172.5(4)
O1 C7 C8 C11 -171.2(5)
C6 C7 C8 C11 9.0(9)
C10 N1 C8 C7 55.1(7)
N2 N1 C8 C7 -126.5(5)
C10 N1 C8 C11 -126.2(5)
N2 N1 C8 C11 52.2(6)
C10 N3 C9 N2 0.0(6)
N1 N2 C9 N3 0.6(6)
C9 N3 C10 N1 -0.7(5)
N2 N1 C10 N3 1.1(5)
C8 N1 C10 N3 179.6(4)
C7 O1 C12 C13 -179.3(4)
O1 C12 C13 C14 -68.8(6)
C15 O2 C14 C13 179.2(4)
C12 C13 C14 O2 180.0(4)
C14 O2 C15 C20 -2.6(7)
C14 O2 C15 C16 178.6(4)
O2 C15 C16 C17 178.8(5)
C20 C15 C16 C17 -0.1(8)
C15 C16 C17 C18 -0.2(8)
C16 C17 C18 C19 0.2(8)
C16 C17 C18 Br 179.5(4)
C17 C18 C19 C20 0.1(8)
Br C18 C19 C20 -179.3(4)
C18 C19 C20 C15 -0.3(9)
O2 C15 C20 C19 -178.5(5)
C16 C15 C20 C19 0.3(8)
